data_4341444
loop_
_publ_author_name
'Gardinier, James R.'
'Hewage, Jeewantha S.'
'Lindeman, Sergey V.'

_publ_section_title
;
 Isomer Dependence in the Assembly and Lability of Silver(I)
 Trifluoromethanesulfonate Complexes of the Heteroditopic Ligands, 2-, 3-,
 and 4-[Di(1H-pyrazolyl)methyl]phenyl(di-p-tolyl)phosphine
;
_journal_name_full 'Inorganic Chemistry'
_journal_page_first 141106150122003
_journal_paper_doi 10.1021/ic5019357
_journal_year 2014
_chemical_formula_moiety 'C56 H50 Ag2 F6 N8 O6 P2 S2, C3 H6 O'
_chemical_formula_sum 'C59 H56 Ag2 F6 N8 O7 P2 S2'
_chemical_formula_weight 1444.92
_chemical_name_systematic
;
 ? 
;
_space_group_crystal_system monoclinic
_space_group_IT_number 14
_space_group_name_Hall '-P 2ybc'
_space_group_name_H-M_alt 'P 1 21/c 1'
_symmetry_space_group_name_Hall '-P 2ybc'
_symmetry_space_group_name_H-M 'P 1 21/c 1'
_atom_sites_solution_hydrogens geom
_atom_sites_solution_primary direct
_atom_sites_solution_secondary difmap
_audit_creation_date 2014-01-29
_audit_creation_method
;
Olex2 1.2
(compiled 2013.11.15 svn.r2834 for OlexSys, GUI svn.r4720)
;
_cell_angle_alpha 90.00
_cell_angle_beta 99.9683(13)
_cell_angle_gamma 90.00
_cell_formula_units_Z 4
_cell_length_a 22.6768(3)
_cell_length_b 11.79225(13)
_cell_length_c 23.7381(3)
_cell_measurement_reflns_used 34071
_cell_measurement_temperature 100.00(10)
_cell_measurement_theta_max 29.3190
_cell_measurement_theta_min 3.2090
_cell_volume 6251.99(14)
_computing_cell_refinement
;
CrysAlisPro, Agilent Technologies,
Version 1.171.36.28 (release 01-02-2013 CrysAlis171 .NET)
(compiled Feb  1 2013,16:14:44)
;
_computing_data_collection
;
CrysAlisPro, Agilent Technologies,
Version 1.171.36.28 (release 01-02-2013 CrysAlis171 .NET)
(compiled Feb  1 2013,16:14:44)
;
_computing_data_reduction
;
CrysAlisPro, Agilent Technologies,
Version 1.171.36.28 (release 01-02-2013 CrysAlis171 .NET)
(compiled Feb  1 2013,16:14:44)
;
_computing_molecular_graphics 'Olex2 (Dolomanov et al., 2009)'
_computing_publication_material 'Olex2 (Dolomanov et al., 2009)'
_computing_structure_refinement
;
XL, G.M. Sheldrick, Acta Cryst.
(2008). A64, 112-122
;
_computing_structure_solution
;
XS, G.M. Sheldrick, Acta Cryst.
(2008). A64, 112-122
;
_diffrn_ambient_temperature 100.00(10)
_diffrn_detector_area_resol_mean 10.3756
_diffrn_measured_fraction_theta_full 0.9981
_diffrn_measured_fraction_theta_max 0.9095
_diffrn_measurement_details
;
  1 omega   35.00   72.00   1.0000    6.3500
omega____ theta____ kappa____ phi______ frames
    -       11.3572  178.0000  -30.0000 37

  2 omega  -20.00   23.00   1.0000    6.3500
omega____ theta____ kappa____ phi______ frames
    -      -11.7478  -99.0000 -180.0000 43

  3 omega  -20.00    5.00   1.0000    6.3500
omega____ theta____ kappa____ phi______ frames
    -      -11.7478  -99.0000  -30.0000 25

  4 omega  -36.00   15.00   1.0000    6.3500
omega____ theta____ kappa____ phi______ frames
    -      -11.7478  -37.0000   90.0000 51

  5 omega  -15.00   16.00   1.0000    6.3500
omega____ theta____ kappa____ phi______ frames
    -      -11.7478  -77.0000   60.0000 31

  6 omega  -27.00   61.00   1.0000    6.3500
omega____ theta____ kappa____ phi______ frames
    -      -11.7478   37.0000  -30.0000 88

  7 omega  -87.00  -61.00   1.0000    6.3500
omega____ theta____ kappa____ phi______ frames
    -      -11.7478  -77.0000   60.0000 26

  8 omega   34.00  100.00   1.0000    6.3500
omega____ theta____ kappa____ phi______ frames
    -       11.3572 -178.0000 -180.0000 66

  9 omega  -93.00  -10.00   1.0000    6.3500
omega____ theta____ kappa____ phi______ frames
    -      -11.7478  -19.0000 -120.0000 83
;
_diffrn_measurement_device_type 'SuperNova, Dual, Cu at zero, Atlas'
_diffrn_measurement_method '\w scans'
_diffrn_orient_matrix_UB_11 0.0312174000
_diffrn_orient_matrix_UB_12 0.0023958000
_diffrn_orient_matrix_UB_13 -0.0002511000
_diffrn_orient_matrix_UB_21 0.0054759000
_diffrn_orient_matrix_UB_22 -0.0333016000
_diffrn_orient_matrix_UB_23 0.0252519000
_diffrn_orient_matrix_UB_31 -0.0021819000
_diffrn_orient_matrix_UB_32 -0.0500304000
_diffrn_orient_matrix_UB_33 -0.0167991000
_diffrn_radiation_monochromator mirror
_diffrn_radiation_type 'Mo K\a'
_diffrn_radiation_wavelength 0.7107
_diffrn_reflns_av_R_equivalents 0.0326
_diffrn_reflns_av_unetI/netI 0.0290
_diffrn_reflns_limit_h_max 31
_diffrn_reflns_limit_h_min -28
_diffrn_reflns_limit_k_max 15
_diffrn_reflns_limit_k_min -15
_diffrn_reflns_limit_l_max 32
_diffrn_reflns_limit_l_min -32
_diffrn_reflns_number 72140
_diffrn_reflns_theta_full 27.00
_diffrn_reflns_theta_max 29.50
_diffrn_reflns_theta_min 2.76
_diffrn_source 'SuperNova (Mo) X-ray Source'
_exptl_absorpt_coefficient_mu 0.820
_exptl_absorpt_correction_T_max 0.827
_exptl_absorpt_correction_T_min 0.727
_exptl_absorpt_correction_type gaussian
_exptl_absorpt_process_details
;
CrysAlisPro, Agilent Technologies,
Version 1.171.36.28 (release 01-02-2013 CrysAlis171 .NET)
(compiled Feb  1 2013,16:14:44)
Numerical absorption correction based on gaussian integration over
            a multifaceted crystal model
;
_exptl_crystal_colour colourless
_exptl_crystal_colour_primary colourless
_exptl_crystal_density_diffrn 1.535
_exptl_crystal_density_method 'not measured'
_exptl_crystal_description block
_exptl_crystal_F_000 2928
_exptl_crystal_size_max 0.6155
_exptl_crystal_size_mid 0.4246
_exptl_crystal_size_min 0.3425
_refine_diff_density_max 0.595
_refine_diff_density_min -0.530
_refine_diff_density_rms 0.072
_refine_ls_extinction_method none
_refine_ls_goodness_of_fit_ref 1.030
_refine_ls_hydrogen_treatment mixed
_refine_ls_matrix_type full
_refine_ls_number_parameters 781
_refine_ls_number_reflns 15868
_refine_ls_number_restraints 0
_refine_ls_restrained_S_all 1.030
_refine_ls_R_factor_all 0.0384
_refine_ls_R_factor_gt 0.0301
_refine_ls_shift/su_max 0.002
_refine_ls_shift/su_mean 0.000
_refine_ls_structure_factor_coef Fsqd
_refine_ls_weighting_details 'calc w=1/[\s^2^(Fo^2^)+(0.0276P)^2^+4.9138P] where P=(Fo^2^+2Fc^2^)/3'
_refine_ls_weighting_scheme calc
_refine_ls_wR_factor_gt 0.0665
_refine_ls_wR_factor_ref 0.0707
_reflns_number_gt 13712
_reflns_number_total 15868
_reflns_threshold_expression >2sigma(I)
_cod_data_source_file ic5019357_si_002.cif
_cod_data_source_block 1_p5acetone_AgpL
_cod_database_code 4341444
_chemical_oxdiff_formula 'Ag S F3 O3 C28 N4 P H25'
_reflns_odcompleteness_completeness 99.81
_reflns_odcompleteness_iscentric 1
_reflns_odcompleteness_theta 26.32
_olex2_refinement_description
;
1. Others
 Fixed Uiso: H11(0.03) H12(0.033) H2Sa(0.066) H2Sb(0.066) H2Sc(0.066)
 H13(0.029) H3Sa(0.061) H3Sb(0.061) H3Sc(0.061) H21(0.028) H22(0.031)
 H23(0.027) H7(0.022) H3(0.025) H5(0.023) H6(0.023) H2(0.025) H42(0.026)
 H43(0.029) H45(0.031) H46(0.028) H47a(0.047) H47b(0.047) H47c(0.047)
 H32(0.029) H33(0.031) H35(0.038) H36(0.032) H37a(0.056) H37b(0.056)
 H37c(0.056) H61(0.025) H62(0.026) H63(0.021) H71(0.026) H72(0.03) H73(0.025)
 H57(0.019) H55(0.023) H56(0.024) H52(0.025) H53(0.026) H82(0.034) H83(0.039)
 H85(0.028) H86(0.025) H87a(0.069) H87b(0.069) H87c(0.069) H92(0.03) H93(0.035)
 H95(0.037) H96(0.032) H97a(0.062) H97b(0.062) H97c(0.062)
 Fixed X: H11(0.4341) H12(0.387) H2Sa(-0.0136) H2Sb(-0.026) H2Sc(0.0408)
 H13(0.2767) H3Sa(-0.071) H3Sb(-0.0644) H3Sc(-0.0331) H21(0.2718) H22(0.1912)
 H23(0.1715) H7(0.2096) H3(0.2877) H5(0.1596) H6(0.1259) H2(0.2547) H42(0.0361)
 H43(-0.0553) H45(0.0135) H46(0.1051) H47a(-0.1051) H47b(-0.0836) H47c(-0.1181)
 H32(0.0853) H33(0.0733) H35(0.1914) H36(0.2021) H37a(0.1035) H37b(0.1581)
 H37c(0.0916) H61(0.2493) H62(0.3349) H63(0.4071) H71(0.2316) H72(0.3295)
 H73(0.41) H57(0.4123) H55(0.3182) H56(0.3179) H52(0.4056) H53(0.4067)
 H82(0.4523) H83(0.543) H85(0.5361) H86(0.4471) H87a(0.6011) H87b(0.6306)
 H87c(0.6317) H92(0.2478) H93(0.1728) H95(0.2887) H96(0.3638) H97a(0.1903)
 H97b(0.1559) H97c(0.1428)
 Fixed Y: H11(0.2831) H12(0.0922) H2Sa(0.8583) H2Sb(0.8916) H2Sc(0.8946)
 H13(0.1271) H3Sa(0.6922) H3Sb(0.6655) H3Sc(0.5847) H21(0.6658) H22(0.5646)
 H23(0.3835) H7(0.2963) H3(0.3146) H5(0.5063) H6(0.5647) H2(0.3743) H42(0.5786)
 H43(0.4886) H45(0.1988) H46(0.2889) H47a(0.2952) H47b(0.192) H47c(0.2974)
 H32(0.6491) H33(0.8434) H35(0.8976) H36(0.7029) H37a(1.0349) H37b(1.0564)
 H37c(1.042) H61(0.1517) H62(0.076) H63(0.2378) H71(0.6072) H72(0.6741)
 H73(0.5824) H57(0.4407) H55(0.6416) H56(0.7268) H52(0.4555) H53(0.3713)
 H82(0.7394) H83(0.8353) H85(0.863) H86(0.7604) H87a(1.0023) H87b(0.9008)
 H87c(0.8983) H92(0.6739) H93(0.8095) H95(1.0473) H96(0.9108) H97a(1.1057)
 H97b(1.0314) H97c(1.012)
 Fixed Z: H11(0.6312) H12(0.6379) H2Sa(0.5555) H2Sb(0.4892) H2Sc(0.5246)
 H13(0.6286) H3Sa(0.4592) H3Sb(0.5261) H3Sc(0.4859) H21(0.7105) H22(0.7513)
 H23(0.6957) H7(0.6119) H3(0.5129) H5(0.5653) H6(0.4716) H2(0.4186) H42(0.3801)
 H43(0.3769) H45(0.3255) H46(0.3265) H47a(0.3869) H47b(0.3515) H47c(0.3184)
 H32(0.2797) H33(0.2674) H35(0.412) H36(0.4262) H37a(0.2929) H37b(0.3442)
 H37c(0.3573) H61(0.3028) H62(0.2596) H63(0.2607) H71(0.1745) H72(0.1502)
 H73(0.2215) H57(0.3014) H55(0.3295) H56(0.4184) H52(0.4969) H53(0.4084)
 H82(0.4614) H83(0.4761) H85(0.6444) H86(0.6308) H87a(0.5711) H87b(0.541)
 H87c(0.6085) H92(0.5501) H93(0.5431) H95(0.5073) H96(0.5125) H97a(0.5125)
 H97b(0.553) H97c(0.4852)
;

loop_
_space_group_symop_id
_space_group_symop_operation_xyz
1 'x, y, z'
2 '-x, y+1/2, -z+1/2'
3 '-x, -y, -z'
4 'x, -y-1/2, z-1/2'

loop_
_atom_site_label
_atom_site_type_symbol
_atom_site_fract_x
_atom_site_fract_y
_atom_site_fract_z
_atom_site_U_iso_or_equiv
_atom_site_adp_type
_atom_site_occupancy
_atom_site_symmetry_multiplicity
_atom_site_calc_flag
_atom_site_refinement_flags
Ag1 Ag 0.217308(6) 0.439544(12) 0.296878(6) 0.01870(4) Uani 1 1 d .
Ag2 Ag 0.354790(7) 0.541539(11) 0.610411(6) 0.01993(4) Uani 1 1 d .
S1 S 0.12675(2) 0.37120(4) 0.16746(2) 0.02397(10) Uani 1 1 d .
S2 S 0.45764(2) 0.57756(4) 0.74452(2) 0.02091(10) Uani 1 1 d .
P1 P 0.15548(2) 0.50333(4) 0.360532(19) 0.01615(9) Uani 1 1 d .
P2 P 0.36923(2) 0.66580(4) 0.536909(19) 0.01830(10) Uani 1 1 d .
F1 F 0.03359(6) 0.43066(13) 0.21165(6) 0.0423(3) Uani 1 1 d .
F2 F 0.03201(7) 0.25883(13) 0.18174(8) 0.0586(4) Uani 1 1 d .
F3 F 0.01430(6) 0.39669(16) 0.12205(6) 0.0560(4) Uani 1 1 d .
F4 F 0.44629(7) 0.75720(11) 0.80741(6) 0.0399(3) Uani 1 1 d .
F5 F 0.48397(7) 0.61357(12) 0.85528(5) 0.0443(4) Uani 1 1 d .
F6 F 0.38995(7) 0.61792(15) 0.82142(6) 0.0551(4) Uani 1 1 d .
O1 O 0.15490(7) 0.32133(13) 0.22094(6) 0.0336(4) Uani 1 1 d .
O2 O 0.13691(8) 0.48996(14) 0.16103(9) 0.0454(4) Uani 1 1 d .
O3 O 0.13158(7) 0.30173(14) 0.11846(6) 0.0343(4) Uani 1 1 d .
O4 O 0.40642(8) 0.61296(17) 0.70403(7) 0.0468(5) Uani 1 1 d .
O5 O 0.51261(7) 0.62827(14) 0.73623(8) 0.0415(4) Uani 1 1 d .
O6 O 0.46094(9) 0.45949(13) 0.75735(7) 0.0459(5) Uani 1 1 d .
N11 N 0.35093(7) 0.35017(13) 0.62000(6) 0.0195(3) Uani 1 1 d .
N12 N 0.29820(7) 0.29550(12) 0.62004(6) 0.0183(3) Uani 1 1 d .
N21 N 0.27087(8) 0.53488(13) 0.65519(7) 0.0208(3) Uani 1 1 d .
N22 N 0.23656(7) 0.43998(13) 0.65171(6) 0.0185(3) Uani 1 1 d .
N61 N 0.29244(7) 0.30223(13) 0.31311(6) 0.0185(3) Uani 1 1 d .
N62 N 0.34649(7) 0.32830(12) 0.29879(6) 0.0153(3) Uani 1 1 d .
N71 N 0.27954(7) 0.51749(13) 0.23981(6) 0.0186(3) Uani 1 1 d .
N72 N 0.34017(7) 0.51028(12) 0.25405(6) 0.0163(3) Uani 1 1 d .
C1 C 0.18630(8) 0.47356(15) 0.43539(7) 0.0172(4) Uani 1 1 d .
C2 C 0.23484(9) 0.40035(16) 0.44827(8) 0.0206(4) Uani 1 1 d .
H2 H 0.2547 0.3743 0.4186 0.025 Uiso 1 1 calc R
C3 C 0.25457(9) 0.36480(16) 0.50448(8) 0.0207(4) Uani 1 1 d .
H3 H 0.2877 0.3146 0.5129 0.025 Uiso 1 1 calc R
C4 C 0.22601(8) 0.40257(15) 0.54816(7) 0.0171(3) Uani 1 1 d .
C5 C 0.17853(8) 0.47829(16) 0.53538(8) 0.0192(4) Uani 1 1 d .
H5 H 0.1596 0.5063 0.5653 0.023 Uiso 1 1 calc R
C6 C 0.15855(8) 0.51338(16) 0.47974(8) 0.0191(4) Uani 1 1 d .
H6 H 0.1259 0.5647 0.4716 0.023 Uiso 1 1 calc R
C7 C 0.24101(8) 0.35432(15) 0.60862(7) 0.0183(4) Uani 1 1 d .
H7 H 0.2096 0.2963 0.6119 0.022 Uiso 1 1 calc R
C11 C 0.39235(9) 0.26976(17) 0.62838(8) 0.0247(4) Uani 1 1 d .
H11 H 0.4341 0.2831 0.6312 0.030 Uiso 1 1 calc R
C12 C 0.36691(10) 0.16310(17) 0.63258(9) 0.0279(4) Uani 1 1 d .
H12 H 0.3870 0.0922 0.6379 0.033 Uiso 1 1 calc R
C13 C 0.30684(10) 0.18258(16) 0.62736(8) 0.0246(4) Uani 1 1 d .
H13 H 0.2767 0.1271 0.6286 0.029 Uiso 1 1 calc R
C18 C 0.04763(10) 0.3636(2) 0.17088(9) 0.0311(5) Uani 1 1 d .
C21 C 0.25493(9) 0.59464(16) 0.69763(8) 0.0233(4) Uani 1 1 d .
H21 H 0.2718 0.6658 0.7105 0.028 Uiso 1 1 calc R
C22 C 0.21014(10) 0.53923(16) 0.72091(9) 0.0261(4) Uani 1 1 d .
H22 H 0.1912 0.5646 0.7513 0.031 Uiso 1 1 calc R
C23 C 0.19954(9) 0.44065(16) 0.69051(8) 0.0226(4) Uani 1 1 d .
H23 H 0.1715 0.3835 0.6957 0.027 Uiso 1 1 calc R
C28 C 0.44368(10) 0.64498(18) 0.81046(9) 0.0283(4) Uani 1 1 d .
C31 C 0.14388(8) 0.65548(15) 0.35519(7) 0.0172(3) Uani 1 1 d .
C32 C 0.10633(9) 0.69927(17) 0.30747(8) 0.0245(4) Uani 1 1 d .
H32 H 0.0853 0.6491 0.2797 0.029 Uiso 1 1 calc R
C33 C 0.09930(9) 0.81527(17) 0.30007(9) 0.0258(4) Uani 1 1 d .
H33 H 0.0733 0.8434 0.2674 0.031 Uiso 1 1 calc R
C34 C 0.12943(10) 0.89096(17) 0.33931(9) 0.0257(4) Uani 1 1 d .
C35 C 0.16874(11) 0.84716(18) 0.38552(9) 0.0318(5) Uani 1 1 d .
H35 H 0.1914 0.8976 0.4120 0.038 Uiso 1 1 calc R
C36 C 0.17555(10) 0.73088(17) 0.39378(8) 0.0267(4) Uani 1 1 d .
H36 H 0.2021 0.7029 0.4262 0.032 Uiso 1 1 calc R
C37 C 0.11980(12) 1.01708(18) 0.33287(11) 0.0371(5) Uani 1 1 d .
H37a H 0.1035 1.0349 0.2929 0.056 Uiso 1 1 calc R
H37b H 0.1581 1.0564 0.3442 0.056 Uiso 1 1 calc R
H37c H 0.0916 1.0420 0.3573 0.056 Uiso 1 1 calc R
C41 C 0.08059(8) 0.44259(15) 0.35431(7) 0.0179(4) Uani 1 1 d .
C42 C 0.03185(9) 0.50120(16) 0.36900(8) 0.0213(4) Uani 1 1 d .
H42 H 0.0361 0.5786 0.3801 0.026 Uiso 1 1 calc R
C43 C -0.02246(9) 0.44707(17) 0.36744(9) 0.0242(4) Uani 1 1 d .
H43 H -0.0553 0.4886 0.3769 0.029 Uiso 1 1 calc R
C44 C -0.03031(9) 0.33330(17) 0.35229(8) 0.0236(4) Uani 1 1 d .
C45 C 0.01797(9) 0.27603(17) 0.33680(9) 0.0261(4) Uani 1 1 d .
H45 H 0.0135 0.1988 0.3255 0.031 Uiso 1 1 calc R
C46 C 0.07280(9) 0.32963(16) 0.33750(8) 0.0231(4) Uani 1 1 d .
H46 H 0.1051 0.2889 0.3265 0.028 Uiso 1 1 calc R
C47 C -0.08947(9) 0.27427(19) 0.35228(10) 0.0312(5) Uani 1 1 d .
H47a H -0.1051 0.2952 0.3869 0.047 Uiso 1 1 calc R
H47b H -0.0836 0.1920 0.3515 0.047 Uiso 1 1 calc R
H47c H -0.1181 0.2974 0.3184 0.047 Uiso 1 1 calc R
C51 C 0.36250(9) 0.60057(15) 0.46656(7) 0.0186(4) Uani 1 1 d .
C52 C 0.38821(9) 0.49396(16) 0.46294(8) 0.0212(4) Uani 1 1 d .
H52 H 0.4056 0.4555 0.4969 0.025 Uiso 1 1 calc R
C53 C 0.38866(9) 0.44355(15) 0.41030(8) 0.0213(4) Uani 1 1 d .
H53 H 0.4067 0.3713 0.4084 0.026 Uiso 1 1 calc R
C54 C 0.36275(8) 0.49825(15) 0.36019(7) 0.0165(3) Uani 1 1 d .
C55 C 0.33626(9) 0.60390(15) 0.36349(8) 0.0193(4) Uani 1 1 d .
H55 H 0.3182 0.6416 0.3295 0.023 Uiso 1 1 calc R
C56 C 0.33616(9) 0.65466(15) 0.41649(8) 0.0204(4) Uani 1 1 d .
H56 H 0.3179 0.7268 0.4184 0.024 Uiso 1 1 calc R
C57 C 0.36859(8) 0.44407(14) 0.30314(7) 0.0158(3) Uani 1 1 d .
H57 H 0.4123 0.4407 0.3014 0.019 Uiso 1 1 calc R
C61 C 0.28358(9) 0.19416(15) 0.29785(8) 0.0204(4) Uani 1 1 d .
H61 H 0.2493 0.1517 0.3028 0.025 Uiso 1 1 calc R
C62 C 0.33092(9) 0.15060(16) 0.27363(8) 0.0215(4) Uani 1 1 d .
H62 H 0.3349 0.0760 0.2596 0.026 Uiso 1 1 calc R
C63 C 0.37020(8) 0.23888(15) 0.27452(7) 0.0177(4) Uani 1 1 d .
H63 H 0.4071 0.2378 0.2607 0.021 Uiso 1 1 calc R
C71 C 0.27004(9) 0.58646(16) 0.19455(8) 0.0217(4) Uani 1 1 d .
H71 H 0.2316 0.6072 0.1745 0.026 Uiso 1 1 calc R
C72 C 0.32424(10) 0.62427(16) 0.18042(8) 0.0249(4) Uani 1 1 d .
H72 H 0.3295 0.6741 0.1502 0.030 Uiso 1 1 calc R
C73 C 0.36800(9) 0.57404(15) 0.21935(8) 0.0207(4) Uani 1 1 d .
H73 H 0.4100 0.5824 0.2215 0.025 Uiso 1 1 calc R
C81 C 0.44015(9) 0.74035(15) 0.54450(8) 0.0198(4) Uani 1 1 d .
C82 C 0.46945(10) 0.76344(18) 0.49881(8) 0.0286(5) Uani 1 1 d .
H82 H 0.4523 0.7394 0.4614 0.034 Uiso 1 1 calc R
C83 C 0.52330(10) 0.8210(2) 0.50763(9) 0.0325(5) Uani 1 1 d .
H83 H 0.5430 0.8353 0.4761 0.039 Uiso 1 1 calc R
C84 C 0.54916(9) 0.85828(18) 0.56195(9) 0.0273(4) Uani 1 1 d .
C85 C 0.51952(9) 0.83652(16) 0.60726(8) 0.0237(4) Uani 1 1 d .
H85 H 0.5361 0.8630 0.6444 0.028 Uiso 1 1 calc R
C86 C 0.46614(9) 0.77673(16) 0.59911(8) 0.0207(4) Uani 1 1 d .
H86 H 0.4471 0.7604 0.6308 0.025 Uiso 1 1 calc R
C87 C 0.60835(12) 0.9204(3) 0.57148(11) 0.0463(7) Uani 1 1 d .
H87a H 0.6011 1.0023 0.5711 0.069 Uiso 1 1 calc R
H87b H 0.6306 0.9008 0.5410 0.069 Uiso 1 1 calc R
H87c H 0.6317 0.8983 0.6085 0.069 Uiso 1 1 calc R
C91 C 0.31313(9) 0.77726(15) 0.53018(7) 0.0201(4) Uani 1 1 d .
C92 C 0.25613(9) 0.74972(17) 0.54044(8) 0.0254(4) Uani 1 1 d .
H92 H 0.2478 0.6739 0.5501 0.030 Uiso 1 1 calc R
C93 C 0.21157(10) 0.83072(19) 0.53678(9) 0.0292(5) Uani 1 1 d .
H93 H 0.1728 0.8095 0.5431 0.035 Uiso 1 1 calc R
C94 C 0.22281(10) 0.94326(18) 0.52398(9) 0.0281(4) Uani 1 1 d .
C95 C 0.27998(10) 0.97090(18) 0.51543(9) 0.0305(5) Uani 1 1 d .
H95 H 0.2887 1.0473 0.5073 0.037 Uiso 1 1 calc R
C96 C 0.32499(10) 0.88945(17) 0.51847(9) 0.0267(4) Uani 1 1 d .
H96 H 0.3638 0.9108 0.5125 0.032 Uiso 1 1 calc R
C97 C 0.17365(12) 1.0307(2) 0.51815(11) 0.0411(6) Uani 1 1 d .
H97a H 0.1903 1.1057 0.5125 0.062 Uiso 1 1 calc R
H97b H 0.1559 1.0314 0.5530 0.062 Uiso 1 1 calc R
H97c H 0.1428 1.0120 0.4852 0.062 Uiso 1 1 calc R
O1S O 0.05978(8) 0.69711(17) 0.50188(9) 0.0531(5) Uani 1 1 d .
C1S C 0.01070(10) 0.73430(18) 0.50423(9) 0.0304(5) Uani 1 1 d .
C2S C 0.00227(13) 0.8550(2) 0.51973(12) 0.0438(6) Uani 1 1 d .
H2Sa H -0.0136 0.8583 0.5555 0.066 Uiso 1 1 calc R
H2Sb H -0.0260 0.8916 0.4892 0.066 Uiso 1 1 calc R
H2Sc H 0.0408 0.8946 0.5246 0.066 Uiso 1 1 calc R
C3S C -0.04413(11) 0.6631(2) 0.49289(11) 0.0407(6) Uani 1 1 d .
H3Sa H -0.0710 0.6922 0.4592 0.061 Uiso 1 1 calc R
H3Sb H -0.0644 0.6655 0.5261 0.061 Uiso 1 1 calc R
H3Sc H -0.0331 0.5847 0.4859 0.061 Uiso 1 1 calc R

loop_
_atom_site_aniso_label
_atom_site_aniso_U_11
_atom_site_aniso_U_22
_atom_site_aniso_U_33
_atom_site_aniso_U_23
_atom_site_aniso_U_13
_atom_site_aniso_U_12
Ag1 0.01715(8) 0.02227(7) 0.01693(7) -0.00246(5) 0.00360(5) 0.00180(5)
Ag2 0.02394(8) 0.01973(7) 0.01642(7) 0.00211(5) 0.00436(6) -0.00456(5)
S1 0.0177(2) 0.0249(2) 0.0286(2) -0.00534(19) 0.00204(19) 0.00180(19)
S2 0.0169(2) 0.0267(2) 0.0192(2) -0.00046(18) 0.00341(18) -0.00369(18)
P1 0.0154(2) 0.0186(2) 0.0139(2) -0.00047(17) 0.00098(17) 0.00182(17)
P2 0.0251(3) 0.0173(2) 0.0127(2) -0.00147(17) 0.00383(18) -0.00508(19)
F1 0.0350(8) 0.0605(9) 0.0333(7) -0.0098(6) 0.0111(6) 0.0134(7)
F2 0.0394(9) 0.0497(9) 0.0910(13) -0.0106(9) 0.0234(9) -0.0174(7)
F3 0.0281(8) 0.1041(13) 0.0316(7) -0.0069(8) -0.0069(6) 0.0211(8)
F4 0.0517(9) 0.0304(7) 0.0362(7) -0.0048(6) 0.0039(6) 0.0069(6)
F5 0.0627(10) 0.0416(8) 0.0216(6) 0.0013(6) -0.0126(6) -0.0019(7)
F6 0.0443(9) 0.0862(12) 0.0418(8) -0.0255(8) 0.0271(7) -0.0253(8)
O1 0.0310(9) 0.0334(8) 0.0309(8) -0.0096(6) -0.0100(6) 0.0081(7)
O2 0.0383(10) 0.0279(8) 0.0704(12) -0.0004(8) 0.0109(9) -0.0019(7)
O3 0.0320(9) 0.0435(9) 0.0285(8) -0.0064(7) 0.0076(7) 0.0105(7)
O4 0.0349(10) 0.0772(13) 0.0235(8) -0.0131(8) -0.0085(7) 0.0184(9)
O5 0.0296(9) 0.0417(9) 0.0589(11) -0.0111(8) 0.0234(8) -0.0111(7)
O6 0.0787(14) 0.0255(8) 0.0360(9) -0.0034(7) 0.0168(9) -0.0126(8)
N11 0.0183(8) 0.0198(8) 0.0195(8) 0.0033(6) 0.0010(6) -0.0010(6)
N12 0.0216(8) 0.0157(7) 0.0168(7) 0.0024(6) 0.0011(6) -0.0019(6)
N21 0.0241(9) 0.0181(8) 0.0207(8) 0.0015(6) 0.0046(7) -0.0019(6)
N22 0.0210(8) 0.0196(8) 0.0150(7) 0.0020(6) 0.0037(6) -0.0005(6)
N61 0.0149(8) 0.0199(8) 0.0209(8) 0.0004(6) 0.0036(6) -0.0008(6)
N62 0.0144(7) 0.0155(7) 0.0155(7) -0.0016(5) 0.0013(6) 0.0001(6)
N71 0.0209(8) 0.0187(7) 0.0154(7) -0.0010(6) 0.0010(6) -0.0003(6)
N72 0.0187(8) 0.0156(7) 0.0146(7) -0.0019(6) 0.0026(6) -0.0020(6)
C1 0.0172(9) 0.0193(9) 0.0144(8) -0.0001(6) 0.0009(7) -0.0014(7)
C2 0.0210(10) 0.0247(9) 0.0162(8) 0.0001(7) 0.0035(7) 0.0021(8)
C3 0.0196(10) 0.0218(9) 0.0196(9) 0.0012(7) 0.0006(7) 0.0051(7)
C4 0.0174(9) 0.0169(8) 0.0164(8) 0.0015(7) 0.0008(7) -0.0042(7)
C5 0.0176(9) 0.0231(9) 0.0170(8) -0.0021(7) 0.0030(7) -0.0013(7)
C6 0.0169(9) 0.0207(9) 0.0186(9) -0.0003(7) 0.0003(7) 0.0028(7)
C7 0.0187(9) 0.0189(9) 0.0166(8) 0.0016(7) 0.0011(7) -0.0028(7)
C11 0.0233(10) 0.0275(10) 0.0228(9) 0.0028(8) 0.0027(8) 0.0065(8)
C12 0.0369(12) 0.0206(10) 0.0259(10) 0.0053(8) 0.0049(9) 0.0075(9)
C13 0.0355(12) 0.0169(9) 0.0210(9) 0.0040(7) 0.0039(8) -0.0020(8)
C18 0.0234(11) 0.0434(13) 0.0260(10) -0.0071(9) 0.0030(9) 0.0025(9)
C21 0.0304(11) 0.0191(9) 0.0211(9) 0.0010(7) 0.0064(8) 0.0041(8)
C22 0.0323(12) 0.0245(10) 0.0237(10) 0.0038(8) 0.0106(9) 0.0084(8)
C23 0.0197(10) 0.0269(10) 0.0222(9) 0.0079(7) 0.0061(8) 0.0030(8)
C28 0.0278(11) 0.0345(11) 0.0218(10) -0.0024(8) 0.0015(8) -0.0055(9)
C31 0.0156(9) 0.0205(9) 0.0162(8) 0.0002(7) 0.0046(7) 0.0012(7)
C32 0.0224(10) 0.0277(10) 0.0215(9) 0.0034(8) -0.0010(8) -0.0019(8)
C33 0.0212(10) 0.0294(10) 0.0264(10) 0.0098(8) 0.0025(8) 0.0018(8)
C34 0.0299(11) 0.0227(10) 0.0282(10) 0.0038(8) 0.0151(9) 0.0051(8)
C35 0.0451(14) 0.0252(10) 0.0240(10) -0.0052(8) 0.0030(9) -0.0013(9)
C36 0.0344(12) 0.0237(10) 0.0197(9) 0.0003(7) -0.0020(8) 0.0016(9)
C37 0.0475(15) 0.0245(11) 0.0434(13) 0.0053(9) 0.0194(11) 0.0084(10)
C41 0.0176(9) 0.0218(9) 0.0133(8) 0.0015(7) -0.0003(7) 0.0008(7)
C42 0.0189(10) 0.0212(9) 0.0234(9) 0.0006(7) 0.0023(8) 0.0016(7)
C43 0.0177(10) 0.0284(10) 0.0261(10) 0.0016(8) 0.0031(8) 0.0029(8)
C44 0.0200(10) 0.0275(10) 0.0210(9) 0.0067(8) -0.0028(8) -0.0024(8)
C45 0.0259(11) 0.0218(10) 0.0286(10) -0.0005(8) -0.0011(8) -0.0010(8)
C46 0.0212(10) 0.0228(9) 0.0243(9) -0.0013(7) 0.0011(8) 0.0025(8)
C47 0.0223(11) 0.0345(12) 0.0352(12) 0.0065(9) -0.0002(9) -0.0041(9)
C51 0.0229(10) 0.0192(9) 0.0138(8) -0.0030(7) 0.0032(7) -0.0068(7)
C52 0.0280(11) 0.0193(9) 0.0150(8) 0.0007(7) -0.0001(8) -0.0008(8)
C53 0.0270(11) 0.0167(9) 0.0190(9) -0.0016(7) 0.0003(8) 0.0005(7)
C54 0.0173(9) 0.0173(8) 0.0148(8) -0.0026(6) 0.0022(7) -0.0034(7)
C55 0.0247(10) 0.0169(8) 0.0152(8) 0.0011(7) 0.0003(7) 0.0005(7)
C56 0.0276(10) 0.0155(8) 0.0178(9) -0.0008(7) 0.0029(8) -0.0001(7)
C57 0.0163(9) 0.0156(8) 0.0153(8) -0.0012(6) 0.0017(7) -0.0023(7)
C61 0.0190(10) 0.0184(9) 0.0222(9) 0.0005(7) -0.0011(7) -0.0028(7)
C62 0.0233(10) 0.0175(9) 0.0220(9) -0.0026(7) -0.0010(8) 0.0004(7)
C63 0.0182(9) 0.0184(9) 0.0155(8) -0.0018(7) 0.0001(7) 0.0033(7)
C71 0.0296(11) 0.0187(9) 0.0154(8) -0.0006(7) 0.0001(8) 0.0036(8)
C72 0.0357(12) 0.0206(9) 0.0196(9) 0.0027(7) 0.0081(8) -0.0012(8)
C73 0.0265(10) 0.0179(9) 0.0193(9) -0.0027(7) 0.0084(8) -0.0044(7)
C81 0.0246(10) 0.0163(8) 0.0182(9) 0.0002(7) 0.0030(7) -0.0037(7)
C82 0.0335(12) 0.0370(11) 0.0157(9) -0.0002(8) 0.0051(8) -0.0099(9)
C83 0.0333(12) 0.0440(13) 0.0218(10) 0.0052(9) 0.0092(9) -0.0089(10)
C84 0.0254(11) 0.0284(10) 0.0264(10) 0.0077(8) -0.0003(8) -0.0046(8)
C85 0.0270(11) 0.0228(10) 0.0190(9) 0.0011(7) -0.0020(8) -0.0010(8)
C86 0.0239(10) 0.0213(9) 0.0168(8) 0.0006(7) 0.0035(7) -0.0006(8)
C87 0.0356(14) 0.0682(18) 0.0323(12) 0.0139(12) -0.0021(11) -0.0233(13)
C91 0.0272(10) 0.0205(9) 0.0126(8) -0.0036(7) 0.0038(7) -0.0043(8)
C92 0.0291(11) 0.0277(10) 0.0187(9) 0.0001(7) 0.0020(8) -0.0092(8)
C93 0.0228(11) 0.0425(12) 0.0223(10) -0.0012(9) 0.0037(8) -0.0058(9)
C94 0.0303(12) 0.0331(11) 0.0212(10) -0.0086(8) 0.0055(9) 0.0015(9)
C95 0.0370(13) 0.0220(10) 0.0351(12) -0.0034(8) 0.0136(10) -0.0013(9)
C96 0.0305(11) 0.0226(10) 0.0297(10) -0.0012(8) 0.0128(9) -0.0043(8)
C97 0.0367(14) 0.0452(14) 0.0429(14) -0.0082(11) 0.0108(11) 0.0099(11)
O1S 0.0367(10) 0.0605(12) 0.0644(12) -0.0132(10) 0.0155(9) 0.0128(9)
C1S 0.0318(12) 0.0322(11) 0.0280(11) 0.0029(9) 0.0075(9) 0.0056(9)
C2S 0.0497(16) 0.0284(12) 0.0538(16) 0.0049(11) 0.0101(13) 0.0059(11)
C3S 0.0422(15) 0.0375(13) 0.0377(13) 0.0062(10) -0.0065(11) -0.0014(11)

loop_
_atom_type_symbol
_atom_type_description
_atom_type_scat_dispersion_real
_atom_type_scat_dispersion_imag
_atom_type_scat_source
C C 0.0033 0.0016 'International Tables Vol C Tables 4.2.6.8 and 6.1.1.4'
H H 0.0000 0.0000 'International Tables Vol C Tables 4.2.6.8 and 6.1.1.4'
Ag Ag -0.8971 1.1015 'International Tables Vol C Tables 4.2.6.8 and 6.1.1.4'
F F 0.0171 0.0103 'International Tables Vol C Tables 4.2.6.8 and 6.1.1.4'
N N 0.0061 0.0033 'International Tables Vol C Tables 4.2.6.8 and 6.1.1.4'
O O 0.0106 0.0060 'International Tables Vol C Tables 4.2.6.8 and 6.1.1.4'
P P 0.1023 0.0942 'International Tables Vol C Tables 4.2.6.8 and 6.1.1.4'
S S 0.1246 0.1234 'International Tables Vol C Tables 4.2.6.8 and 6.1.1.4'

loop_
_exptl_crystal_face_index_h
_exptl_crystal_face_index_k
_exptl_crystal_face_index_l
_exptl_crystal_face_perp_dist
_exptl_oxdiff_crystal_face_indexfrac_h
_exptl_oxdiff_crystal_face_indexfrac_k
_exptl_oxdiff_crystal_face_indexfrac_l
_exptl_oxdiff_crystal_face_x
_exptl_oxdiff_crystal_face_y
_exptl_oxdiff_crystal_face_z
-14 4 -26 0.1385 -14.0001 4.0000 -25.9998 -0.4209 -0.8664 0.2672
-31 -1 -1 0.1730 -30.9999 -1.0000 -1.0001 -0.9699 -0.1617 0.1345
-1 -16 -7 0.1458 -1.0002 -16.0001 -7.0003 -0.0678 0.3506 0.9203
-1 -15 15 0.1616 -1.0000 -15.0001 14.9996 -0.0709 0.8728 0.5007
31 3 0 0.1890 30.9999 3.0000 0.0001 0.9749 0.0698 -0.2177
8 3 -33 0.2429 7.9998 3.0001 -32.9998 0.2652 -0.8894 0.3868
2 14 18 0.1334 2.0002 14.0000 18.0002 0.0915 -0.0007 -1.0072
16 12 -19 0.2743 15.9999 12.0001 -18.9996 0.5330 -0.7918 -0.3161
-16 -1 31 0.3225 -15.9997 -1.0001 30.9998 -0.5096 0.7285 -0.4358
26 -2 14 0.1884 26.0000 -2.0000 13.9999 0.8033 0.5625 -0.1919
24 -10 -16 0.2666 23.9997 -10.0000 -16.0001 0.7293 0.0604 0.7167

loop_
_geom_angle_atom_site_label_1
_geom_angle_atom_site_label_2
_geom_angle_atom_site_label_3
_geom_angle
P1 Ag1 O1 108.27(4)
N61 Ag1 P1 127.90(4)
N61 Ag1 O1 92.17(5)
N71 Ag1 P1 137.84(4)
N71 Ag1 O1 97.21(5)
N71 Ag1 N61 82.54(5)
P2 Ag2 O4 110.51(5)
N11 Ag2 P2 135.10(4)
N11 Ag2 O4 105.59(6)
N11 Ag2 N21 82.67(5)
N21 Ag2 P2 126.11(4)
N21 Ag2 O4 84.20(6)
O1 S1 C18 103.35(10)
O2 S1 O1 115.94(10)
O2 S1 O3 115.70(11)
O2 S1 C18 103.40(11)
O3 S1 O1 113.21(9)
O3 S1 C18 102.83(10)
O4 S2 C28 101.92(10)
O5 S2 O4 114.25(12)
O5 S2 C28 102.73(10)
O6 S2 O4 115.71(12)
O6 S2 O5 115.11(12)
O6 S2 C28 104.60(10)
C1 P1 Ag1 113.11(6)
C31 P1 Ag1 111.47(6)
C31 P1 C1 106.51(8)
C31 P1 C41 105.12(8)
C41 P1 Ag1 118.14(6)
C41 P1 C1 101.38(8)
C51 P2 Ag2 114.72(6)
C81 P2 Ag2 117.68(6)
C81 P2 C51 103.18(8)
C81 P2 C91 104.67(9)
C91 P2 Ag2 109.37(6)
C91 P2 C51 106.18(9)
S1 O1 Ag1 120.88(9)
S2 O4 Ag2 134.82(10)
N12 N11 Ag2 121.38(11)
C11 N11 Ag2 133.42(13)
C11 N11 N12 105.15(15)
N11 N12 C7 122.01(14)
C13 N12 N11 111.06(16)
C13 N12 C7 126.73(16)
N22 N21 Ag2 120.24(11)
C21 N21 Ag2 132.58(14)
C21 N21 N22 104.75(15)
N21 N22 C7 120.45(15)
C23 N22 N21 111.81(15)
C23 N22 C7 127.71(16)
N62 N61 Ag1 117.70(11)
C61 N61 Ag1 123.24(12)
C61 N61 N62 104.36(15)
N61 N62 C57 120.58(14)
C63 N62 N61 111.74(14)
C63 N62 C57 127.15(15)
N72 N71 Ag1 121.55(11)
C71 N71 Ag1 133.22(13)
C71 N71 N72 104.67(15)
N71 N72 C57 121.35(14)
C73 N72 N71 111.89(15)
C73 N72 C57 126.70(16)
C2 C1 P1 119.21(13)
C2 C1 C6 119.03(16)
C6 C1 P1 121.43(14)
C1 C2 H2 119.8
C1 C2 C3 120.46(17)
C3 C2 H2 119.8
C2 C3 H3 119.9
C4 C3 C2 120.27(17)
C4 C3 H3 119.9
C3 C4 C5 119.12(16)
C3 C4 C7 121.74(16)
C5 C4 C7 118.85(16)
C4 C5 H5 119.6
C6 C5 C4 120.89(17)
C6 C5 H5 119.6
C1 C6 H6 119.9
C5 C6 C1 120.19(17)
C5 C6 H6 119.9
N12 C7 C4 113.55(15)
N12 C7 H7 106.4
N22 C7 N12 111.62(15)
N22 C7 C4 111.80(15)
N22 C7 H7 106.4
C4 C7 H7 106.4
N11 C11 H11 124.3
N11 C11 C12 111.40(18)
C12 C11 H11 124.3
C11 C12 H12 127.5
C13 C12 C11 105.08(18)
C13 C12 H12 127.5
N12 C13 C12 107.29(18)
N12 C13 H13 126.4
C12 C13 H13 126.4
F1 C18 S1 111.52(15)
F2 C18 S1 110.81(16)
F2 C18 F1 107.90(18)
F2 C18 F3 108.2(2)
F3 C18 S1 111.39(16)
F3 C18 F1 106.79(18)
N21 C21 H21 124.4
N21 C21 C22 111.28(18)
C22 C21 H21 124.4
C21 C22 H22 127.4
C23 C22 C21 105.17(17)
C23 C22 H22 127.4
N22 C23 C22 106.98(17)
N22 C23 H23 126.5
C22 C23 H23 126.5
F4 C28 S2 111.74(14)
F4 C28 F5 106.89(17)
F4 C28 F6 107.54(19)
F5 C28 S2 111.50(15)
F6 C28 S2 111.30(14)
F6 C28 F5 107.64(18)
C32 C31 P1 118.95(14)
C36 C31 P1 122.43(14)
C36 C31 C32 118.29(17)
C31 C32 H32 119.7
C33 C32 C31 120.67(19)
C33 C32 H32 119.7
C32 C33 H33 119.3
C34 C33 C32 121.31(19)
C34 C33 H33 119.3
C33 C34 C35 117.86(18)
C33 C34 C37 121.5(2)
C35 C34 C37 120.6(2)
C34 C35 H35 119.4
C34 C35 C36 121.3(2)
C36 C35 H35 119.4
C31 C36 C35 120.52(19)
C31 C36 H36 119.7
C35 C36 H36 119.7
C34 C37 H37a 109.5
C34 C37 H37b 109.5
C34 C37 H37c 109.5
H37a C37 H37b 109.5
H37a C37 H37c 109.5
H37b C37 H37c 109.5
C42 C41 P1 123.40(14)
C46 C41 P1 117.94(14)
C46 C41 C42 118.53(18)
C41 C42 H42 119.9
C43 C42 C41 120.29(18)
C43 C42 H42 119.9
C42 C43 H43 119.1
C42 C43 C44 121.70(19)
C44 C43 H43 119.1
C43 C44 C47 121.17(19)
C45 C44 C43 117.74(18)
C45 C44 C47 121.09(19)
C44 C45 H45 119.4
C44 C45 C46 121.28(19)
C46 C45 H45 119.4
C41 C46 H46 119.8
C45 C46 C41 120.42(18)
C45 C46 H46 119.8
C44 C47 H47a 109.5
C44 C47 H47b 109.5
C44 C47 H47c 109.5
H47a C47 H47b 109.5
H47a C47 H47c 109.5
H47b C47 H47c 109.5
C52 C51 P2 117.88(14)
C56 C51 P2 123.09(14)
C56 C51 C52 118.92(16)
C51 C52 H52 119.6
C53 C52 C51 120.72(17)
C53 C52 H52 119.6
C52 C53 H53 119.9
C52 C53 C54 120.29(17)
C54 C53 H53 119.9
C53 C54 C55 119.33(16)
C53 C54 C57 118.48(16)
C55 C54 C57 122.03(16)
C54 C55 H55 119.9
C54 C55 C56 120.24(17)
C56 C55 H55 119.9
C51 C56 C55 120.50(17)
C51 C56 H56 119.8
C55 C56 H56 119.8
N62 C57 N72 110.34(14)
N62 C57 C54 112.05(14)
N62 C57 H57 107.0
N72 C57 C54 113.05(14)
N72 C57 H57 107.0
C54 C57 H57 107.0
N61 C61 H61 124.1
N61 C61 C62 111.89(17)
C62 C61 H61 124.1
C61 C62 H62 127.5
C63 C62 C61 104.94(16)
C63 C62 H62 127.5
N62 C63 C62 107.06(16)
N62 C63 H63 126.5
C62 C63 H63 126.5
N71 C71 H71 124.4
N71 C71 C72 111.12(18)
C72 C71 H71 124.4
C71 C72 H72 127.3
C73 C72 C71 105.32(17)
C73 C72 H72 127.3
N72 C73 C72 106.98(17)
N72 C73 H73 126.5
C72 C73 H73 126.5
C82 C81 P2 123.46(15)
C82 C81 C86 118.77(18)
C86 C81 P2 117.77(14)
C81 C82 H82 119.8
C83 C82 C81 120.42(19)
C83 C82 H82 119.8
C82 C83 H83 119.5
C82 C83 C84 121.02(19)
C84 C83 H83 119.5
C83 C84 C87 120.84(19)
C85 C84 C83 118.46(19)
C85 C84 C87 120.69(19)
C84 C85 H85 119.5
C86 C85 C84 120.98(18)
C86 C85 H85 119.5
C81 C86 H86 119.8
C85 C86 C81 120.31(17)
C85 C86 H86 119.8
C84 C87 H87a 109.5
C84 C87 H87b 109.5
C84 C87 H87c 109.5
H87a C87 H87b 109.5
H87a C87 H87c 109.5
H87b C87 H87c 109.5
C92 C91 P2 118.18(14)
C96 C91 P2 123.39(16)
C96 C91 C92 118.33(19)
C91 C92 H92 119.4
C93 C92 C91 121.18(19)
C93 C92 H92 119.4
C92 C93 H93 119.6
C92 C93 C94 120.8(2)
C94 C93 H93 119.6
C93 C94 C97 120.7(2)
C95 C94 C93 117.8(2)
C95 C94 C97 121.4(2)
C94 C95 H95 119.1
C94 C95 C96 121.7(2)
C96 C95 H95 119.1
C91 C96 C95 120.11(19)
C91 C96 H96 119.9
C95 C96 H96 119.9
C94 C97 H97a 109.5
C94 C97 H97b 109.5
C94 C97 H97c 109.5
H97a C97 H97b 109.5
H97a C97 H97c 109.5
H97b C97 H97c 109.5
O1S C1S C2S 121.1(2)
O1S C1S C3S 122.4(2)
C3S C1S C2S 116.4(2)
C1S C2S H2Sa 109.5
C1S C2S H2Sb 109.5
C1S C2S H2Sc 109.5
H2Sa C2S H2Sb 109.5
H2Sa C2S H2Sc 109.5
H2Sb C2S H2Sc 109.5
C1S C3S H3Sa 109.5
C1S C3S H3Sb 109.5
C1S C3S H3Sc 109.5
H3Sa C3S H3Sb 109.5
H3Sa C3S H3Sc 109.5
H3Sb C3S H3Sc 109.5

loop_
_geom_bond_atom_site_label_1
_geom_bond_atom_site_label_2
_geom_bond_distance
Ag1 P1 2.3555(5)
Ag1 O1 2.5125(14)
Ag1 N61 2.3336(15)
Ag1 N71 2.3094(15)
Ag2 P2 2.3445(5)
Ag2 O4 2.4734(16)
Ag2 N11 2.2713(15)
Ag2 N21 2.3361(16)
S1 O1 1.4437(16)
S1 O2 1.4317(17)
S1 O3 1.4421(15)
S1 C18 1.812(2)
S2 O4 1.4355(16)
S2 O5 1.4265(16)
S2 O6 1.4245(16)
S2 C28 1.831(2)
P1 C1 1.8275(18)
P1 C31 1.8146(18)
P1 C41 1.8254(19)
P2 C51 1.8209(18)
P2 C81 1.8141(19)
P2 C91 1.817(2)
F1 C18 1.330(2)
F2 C18 1.323(3)
F3 C18 1.328(3)
F4 C28 1.327(2)
F5 C28 1.329(2)
F6 C28 1.328(3)
N11 N12 1.358(2)
N11 C11 1.325(2)
N12 C7 1.454(2)
N12 C13 1.353(2)
N21 N22 1.357(2)
N21 C21 1.330(2)
N22 C7 1.454(2)
N22 C23 1.349(2)
N61 N62 1.363(2)
N61 C61 1.331(2)
N62 C57 1.452(2)
N62 C63 1.356(2)
N71 N72 1.360(2)
N71 C71 1.335(2)
N72 C57 1.457(2)
N72 C73 1.350(2)
C2 C1 1.391(3)
C2 H2 0.9500
C3 C2 1.396(3)
C3 H3 0.9500
C4 C3 1.388(3)
C4 C5 1.391(3)
C5 H5 0.9500
C5 C6 1.383(3)
C6 C1 1.398(2)
C6 H6 0.9500
C7 C4 1.526(2)
C7 H7 1.0000
C11 H11 0.9500
C11 C12 1.394(3)
C12 H12 0.9500
C12 C13 1.366(3)
C13 H13 0.9500
C21 H21 0.9500
C21 C22 1.399(3)
C22 H22 0.9500
C22 C23 1.367(3)
C23 H23 0.9500
C31 C32 1.393(3)
C31 C36 1.385(3)
C32 H32 0.9500
C32 C33 1.385(3)
C33 H33 0.9500
C33 C34 1.382(3)
C34 C35 1.388(3)
C34 C37 1.507(3)
C35 H35 0.9500
C35 C36 1.390(3)
C36 H36 0.9500
C37 H37a 0.9800
C37 H37b 0.9800
C37 H37c 0.9800
C41 C42 1.398(3)
C41 C46 1.393(3)
C42 H42 0.9500
C42 C43 1.382(3)
C43 H43 0.9500
C43 C44 1.392(3)
C44 C45 1.389(3)
C44 C47 1.511(3)
C45 H45 0.9500
C45 C46 1.392(3)
C46 H46 0.9500
C47 H47a 0.9800
C47 H47b 0.9800
C47 H47c 0.9800
C51 C52 1.395(3)
C52 H52 0.9500
C52 C53 1.385(3)
C53 H53 0.9500
C54 C53 1.391(3)
C54 C55 1.391(3)
C55 H55 0.9500
C55 C56 1.394(2)
C56 C51 1.389(3)
C56 H56 0.9500
C57 C54 1.524(2)
C57 H57 1.0000
C61 H61 0.9500
C61 C62 1.400(3)
C62 H62 0.9500
C62 C63 1.368(3)
C63 H63 0.9500
C71 H71 0.9500
C71 C72 1.402(3)
C72 H72 0.9500
C72 C73 1.368(3)
C73 H73 0.9500
C81 C82 1.393(3)
C81 C86 1.395(3)
C82 H82 0.9500
C82 C83 1.381(3)
C83 H83 0.9500
C83 C84 1.392(3)
C84 C85 1.387(3)
C84 C87 1.511(3)
C85 H85 0.9500
C85 C86 1.385(3)
C86 H86 0.9500
C87 H87a 0.9800
C87 H87b 0.9800
C87 H87c 0.9800
C91 C92 1.395(3)
C91 C96 1.388(3)
C92 H92 0.9500
C92 C93 1.382(3)
C93 H93 0.9500
C93 C94 1.395(3)
C94 C95 1.386(3)
C94 C97 1.507(3)
C95 H95 0.9500
C95 C96 1.394(3)
C96 H96 0.9500
C97 H97a 0.9800
C97 H97b 0.9800
C97 H97c 0.9800
O1S C1S 1.206(3)
C1S C2S 1.491(3)
C1S C3S 1.486(3)
C2S H2Sa 0.9800
C2S H2Sb 0.9800
C2S H2Sc 0.9800
C3S H3Sa 0.9800
C3S H3Sb 0.9800
C3S H3Sc 0.9800

loop_
_geom_torsion_atom_site_label_1
_geom_torsion_atom_site_label_2
_geom_torsion_atom_site_label_3
_geom_torsion_atom_site_label_4
_geom_torsion
Ag1 P1 C1 C2 -12.05(17)
Ag1 P1 C1 C6 174.55(13)
Ag1 P1 C31 C32 73.41(15)
Ag1 P1 C31 C36 -99.89(16)
Ag1 P1 C41 C42 -150.77(13)
Ag1 P1 C41 C46 33.46(16)
Ag1 N61 N62 C57 32.33(19)
Ag1 N61 N62 C63 -139.86(12)
Ag1 N61 C61 C62 137.50(14)
Ag1 N71 N72 C57 5.8(2)
Ag1 N71 N72 C73 -171.63(11)
Ag1 N71 C71 C72 170.44(13)
Ag2 P2 C51 C52 -41.72(17)
Ag2 P2 C51 C56 142.10(14)
Ag2 P2 C81 C82 143.27(16)
Ag2 P2 C81 C86 -37.14(17)
Ag2 P2 C91 C92 -34.51(16)
Ag2 P2 C91 C96 141.83(15)
Ag2 N11 N12 C7 5.9(2)
Ag2 N11 N12 C13 -178.84(12)
Ag2 N11 C11 C12 178.74(13)
Ag2 N21 N22 C7 -16.7(2)
Ag2 N21 N22 C23 165.14(12)
Ag2 N21 C21 C22 -162.37(14)
P1 Ag1 O1 S1 93.62(10)
P1 Ag1 N61 N62 -131.56(10)
P1 Ag1 N61 C61 95.67(14)
P1 Ag1 N71 N72 106.34(12)
P1 Ag1 N71 C71 -63.68(18)
P1 C31 C32 C33 -175.91(15)
P1 C31 C36 C35 174.83(17)
P1 C41 C42 C43 -174.94(15)
P1 C41 C46 C45 174.44(15)
P2 Ag2 O4 S2 -110.44(16)
P2 Ag2 N11 N12 -105.85(12)
P2 Ag2 N11 C11 77.09(18)
P2 Ag2 N21 N22 117.82(12)
P2 Ag2 N21 C21 -82.78(18)
P2 C51 C52 C53 -175.05(15)
P2 C81 C82 C83 179.78(17)
P2 C81 C86 C85 -178.40(15)
P2 C91 C92 C93 179.17(15)
P2 C91 C96 C95 -178.30(16)
O1 Ag1 P1 C1 128.29(7)
O1 Ag1 P1 C31 -111.71(7)
O1 Ag1 P1 C41 10.17(8)
O1 Ag1 N61 N62 113.16(12)
O1 Ag1 N61 C61 -19.62(15)
O1 Ag1 N71 N72 -126.04(12)
O1 Ag1 N71 C71 63.94(17)
O1 S1 C18 F1 66.74(18)
O1 S1 C18 F2 -53.48(17)
O1 S1 C18 F3 -174.05(16)
O2 S1 O1 Ag1 0.14(14)
O2 S1 C18 F1 -54.50(19)
O2 S1 C18 F2 -174.72(16)
O2 S1 C18 F3 64.71(18)
O3 S1 O1 Ag1 137.29(10)
O3 S1 C18 F1 -175.26(16)
O3 S1 C18 F2 64.52(17)
O3 S1 C18 F3 -56.05(18)
O4 Ag2 P2 C51 155.28(8)
O4 Ag2 P2 C81 33.62(8)
O4 Ag2 P2 C91 -85.57(8)
O4 Ag2 N11 N12 111.45(13)
O4 Ag2 N11 C11 -65.60(18)
O4 Ag2 N21 N22 -130.96(14)
O4 Ag2 N21 C21 28.44(18)
O4 S2 C28 F4 -66.37(18)
O4 S2 C28 F5 174.09(16)
O4 S2 C28 F6 53.88(19)
O5 S2 O4 Ag2 91.62(18)
O5 S2 C28 F4 52.20(18)
O5 S2 C28 F5 -67.35(17)
O5 S2 C28 F6 172.44(17)
O6 S2 O4 Ag2 -45.6(2)
O6 S2 C28 F4 172.76(16)
O6 S2 C28 F5 53.21(18)
O6 S2 C28 F6 -67.00(19)
N11 Ag2 P2 C51 13.84(9)
N11 Ag2 P2 C81 -107.83(9)
N11 Ag2 P2 C91 132.99(8)
N11 Ag2 O4 S2 42.38(18)
N11 Ag2 N21 N22 -24.38(13)
N11 Ag2 N21 C21 135.02(18)
N11 N12 C7 N22 -63.1(2)
N11 N12 C7 C4 64.4(2)
N11 N12 C13 C12 0.4(2)
N11 C11 C12 C13 -1.1(2)
N12 N11 C11 C12 1.3(2)
N12 C7 C4 C3 18.2(2)
N12 C7 C4 C5 -168.04(16)
N21 Ag2 P2 C51 -106.71(9)
N21 Ag2 P2 C81 131.63(8)
N21 Ag2 P2 C91 12.44(8)
N21 Ag2 O4 S2 123.09(17)
N21 Ag2 N11 N12 29.60(12)
N21 Ag2 N11 C11 -147.45(18)
N21 N22 C7 N12 68.9(2)
N21 N22 C7 C4 -59.5(2)
N21 N22 C23 C22 -0.4(2)
N21 C21 C22 C23 0.5(2)
N22 N21 C21 C22 -0.7(2)
N22 C7 C4 C3 145.64(18)
N22 C7 C4 C5 -40.6(2)
N61 Ag1 P1 C1 20.37(8)
N61 Ag1 P1 C31 140.37(8)
N61 Ag1 P1 C41 -97.75(8)
N61 Ag1 O1 S1 -135.08(10)
N61 Ag1 N71 N72 -34.78(12)
N61 Ag1 N71 C71 155.20(17)
N61 N62 C57 N72 -79.36(19)
N61 N62 C57 C54 47.6(2)
N61 N62 C63 C62 -0.9(2)
N61 C61 C62 C63 -0.2(2)
N62 N61 C61 C62 -0.4(2)
N62 C57 C54 C53 55.2(2)
N62 C57 C54 C55 -129.51(18)
N71 Ag1 P1 C1 -107.55(9)
N71 Ag1 P1 C31 12.44(9)
N71 Ag1 P1 C41 134.32(9)
N71 Ag1 O1 S1 -52.33(11)
N71 Ag1 N61 N62 16.17(12)
N71 Ag1 N61 C61 -116.61(15)
N71 N72 C57 N62 54.8(2)
N71 N72 C57 C54 -71.5(2)
N71 N72 C73 C72 -0.6(2)
N71 C71 C72 C73 0.4(2)
N72 N71 C71 C72 -0.8(2)
N72 C57 C54 C53 -179.34(16)
N72 C57 C54 C55 -4.1(2)
C1 P1 C31 C32 -162.78(15)
C1 P1 C31 C36 23.92(18)
C1 P1 C41 C42 85.07(16)
C1 P1 C41 C46 -90.70(15)
C3 C2 C1 P1 -171.90(15)
C3 C2 C1 C6 1.7(3)
C3 C4 C5 C6 1.9(3)
C4 C3 C2 C1 -0.2(3)
C4 C5 C6 C1 -0.5(3)
C5 C4 C3 C2 -1.6(3)
C5 C6 C1 P1 172.10(14)
C5 C6 C1 C2 -1.3(3)
C7 N12 C13 C12 175.32(16)
C7 N22 C23 C22 -178.40(17)
C7 C4 C3 C2 172.14(17)
C7 C4 C5 C6 -171.96(17)
C11 N11 N12 C7 -176.29(16)
C11 N11 N12 C13 -1.1(2)
C11 C12 C13 N12 0.4(2)
C13 N12 C7 N22 122.42(19)
C13 N12 C7 C4 -110.1(2)
C18 S1 O1 Ag1 -112.22(11)
C21 N21 N22 C7 178.84(16)
C21 N21 N22 C23 0.7(2)
C21 C22 C23 N22 0.0(2)
C23 N22 C7 N12 -113.2(2)
C23 N22 C7 C4 118.34(19)
C28 S2 O4 Ag2 -158.37(15)
C31 P1 C1 C2 -134.84(15)
C31 P1 C1 C6 51.76(17)
C31 P1 C41 C42 -25.71(17)
C31 P1 C41 C46 158.52(14)
C31 C32 C33 C34 0.5(3)
C32 C31 C36 C35 1.5(3)
C32 C33 C34 C35 2.2(3)
C32 C33 C34 C37 -177.16(19)
C33 C34 C35 C36 -3.1(3)
C34 C35 C36 C31 1.2(3)
C36 C31 C32 C33 -2.3(3)
C37 C34 C35 C36 176.3(2)
C41 P1 C1 C2 115.46(16)
C41 P1 C1 C6 -57.95(17)
C41 P1 C31 C32 -55.72(16)
C41 P1 C31 C36 130.97(16)
C41 C42 C43 C44 1.0(3)
C42 C41 C46 C45 -1.5(3)
C42 C43 C44 C45 -2.1(3)
C42 C43 C44 C47 178.35(18)
C43 C44 C45 C46 1.3(3)
C44 C45 C46 C41 0.5(3)
C46 C41 C42 C43 0.8(3)
C47 C44 C45 C46 -179.10(18)
C51 P2 C81 C82 15.8(2)
C51 P2 C81 C86 -164.57(15)
C51 P2 C91 C92 89.80(15)
C51 P2 C91 C96 -93.86(17)
C51 C52 C53 C54 -0.7(3)
C53 C54 C55 C56 0.5(3)
C54 C55 C56 C51 0.1(3)
C55 C54 C53 C52 -0.2(3)
C55 C56 C51 P2 175.19(15)
C55 C56 C51 C52 -1.0(3)
C56 C51 C52 C53 1.3(3)
C57 N62 C63 C62 -172.50(16)
C57 N72 C73 C72 -177.86(16)
C57 C54 C53 C52 175.23(17)
C57 C54 C55 C56 -174.73(17)
C61 N61 N62 C57 173.00(15)
C61 N61 N62 C63 0.81(19)
C61 C62 C63 N62 0.7(2)
C63 N62 C57 N72 91.5(2)
C63 N62 C57 C54 -141.55(17)
C71 N71 N72 C57 178.27(15)
C71 N71 N72 C73 0.87(19)
C71 C72 C73 N72 0.1(2)
C73 N72 C57 N62 -128.18(17)
C73 N72 C57 C54 105.4(2)
C81 P2 C51 C52 87.56(16)
C81 P2 C51 C56 -88.63(17)
C81 P2 C91 C92 -161.46(14)
C81 P2 C91 C96 14.88(18)
C81 C82 C83 C84 -0.7(4)
C82 C81 C86 C85 1.2(3)
C82 C83 C84 C85 -0.1(3)
C82 C83 C84 C87 179.5(2)
C83 C84 C85 C86 1.5(3)
C84 C85 C86 C81 -2.1(3)
C86 C81 C82 C83 0.2(3)
C87 C84 C85 C86 -178.1(2)
C91 P2 C51 C52 -162.63(15)
C91 P2 C51 C56 21.18(18)
C91 P2 C81 C82 -95.09(18)
C91 P2 C81 C86 84.50(16)
C91 C92 C93 C94 -1.5(3)
C92 C91 C96 C95 -2.0(3)
C92 C93 C94 C95 -0.4(3)
C92 C93 C94 C97 178.04(19)
C93 C94 C95 C96 1.0(3)
C94 C95 C96 C91 0.1(3)
C96 C91 C92 C93 2.6(3)
C97 C94 C95 C96 -177.4(2)
